data_4330743
loop_
_publ_author_name
'Tao Tian'
'Weiting Yang'
'Qing-Jiang Pan'
'Zhong-Ming Sun'

_publ_section_title
;
 The First Uranyl Arsonates Featuring Heterometallic Cation-Cation
 Interactions with UVI=O-ZnII Bonding
;
_journal_name_full 'Inorganic Chemistry'
_journal_page_first 11150
_journal_page_last 11154
_journal_paper_doi 10.1021/ic3017479
_journal_volume 51
_journal_year 2012
_chemical_formula_sum 'C44 H38 As4 N4 O17 U2 Zn2'
_chemical_formula_weight 1801.26
_chemical_name_common 2
_chemical_name_systematic
; 
 ? 
;
_space_group_IT_number 2
_symmetry_cell_setting triclinic
_symmetry_space_group_name_Hall '-P 1'
_symmetry_space_group_name_H-M 'P -1'
_atom_sites_solution_hydrogens geom
_atom_sites_solution_primary direct
_atom_sites_solution_secondary difmap
_audit_creation_method SHELXL-97
_cell_angle_alpha 68.979(2)
_cell_angle_beta 75.721(2)
_cell_angle_gamma 73.526(2)
_cell_formula_units_Z 2
_cell_length_a 12.9575(14)
_cell_length_b 13.9892(15)
_cell_length_c 15.8969(18)
_cell_measurement_temperature 273(2)
_cell_volume 2545.3(5)
_computing_structure_refinement 'SHELXL-97 (Sheldrick, 1997)'
_computing_structure_solution 'SHELXS-97 (Sheldrick, 1990)'
_diffrn_ambient_temperature 273(2)
_diffrn_measured_fraction_theta_full 0.981
_diffrn_measured_fraction_theta_max 0.981
_diffrn_radiation_monochromator graphite
_diffrn_radiation_source 'fine-focus sealed tube'
_diffrn_radiation_type MoK\a
_diffrn_radiation_wavelength 0.71073
_diffrn_reflns_av_R_equivalents 0.0398
_diffrn_reflns_av_sigmaI/netI 0.0910
_diffrn_reflns_limit_h_max 15
_diffrn_reflns_limit_h_min -16
_diffrn_reflns_limit_k_max 9
_diffrn_reflns_limit_k_min -17
_diffrn_reflns_limit_l_max 18
_diffrn_reflns_limit_l_min -19
_diffrn_reflns_number 13997
_diffrn_reflns_theta_full 26.04
_diffrn_reflns_theta_max 26.04
_diffrn_reflns_theta_min 1.39
_exptl_absorpt_coefficient_mu 9.929
_exptl_absorpt_correction_T_max 0.65
_exptl_absorpt_correction_T_min 0.57
_exptl_absorpt_correction_type multi-scan
_exptl_absorpt_process_details sadabs
_exptl_crystal_colour yellow
_exptl_crystal_density_diffrn 2.350
_exptl_crystal_description platelet
_exptl_crystal_F_000 1684
_exptl_crystal_size_max 0.25
_exptl_crystal_size_mid 0.075
_exptl_crystal_size_min 0.075
_refine_diff_density_max 1.714
_refine_diff_density_min -1.724
_refine_diff_density_rms 0.230
_refine_ls_extinction_method none
_refine_ls_goodness_of_fit_ref 1.003
_refine_ls_hydrogen_treatment constr
_refine_ls_matrix_type full
_refine_ls_number_parameters 658
_refine_ls_number_reflns 9860
_refine_ls_number_restraints 12
_refine_ls_restrained_S_all 1.003
_refine_ls_R_factor_all 0.0759
_refine_ls_R_factor_gt 0.0447
_refine_ls_shift/su_max 0.006
_refine_ls_shift/su_mean 0.000
_refine_ls_structure_factor_coef Fsqd
_refine_ls_weighting_details 'calc w=1/[\s^2^(Fo^2^)+(0.0224P)^2^+1.0343P] where P=(Fo^2^+2Fc^2^)/3'
_refine_ls_weighting_scheme calc
_refine_ls_wR_factor_gt 0.0787
_refine_ls_wR_factor_ref 0.0908
_reflns_number_gt 7015
_reflns_number_total 9860
_reflns_threshold_expression >2sigma(I)
_cod_data_source_file ic3017479_si_002_2.cif
_cod_data_source_block 2
_cod_database_code 4330743

loop_
_symmetry_equiv_pos_as_xyz
'x, y, z'
'-x, -y, -z'

loop_
_atom_site_label
_atom_site_type_symbol
_atom_site_fract_x
_atom_site_fract_y
_atom_site_fract_z
_atom_site_U_iso_or_equiv
_atom_site_adp_type
_atom_site_occupancy
_atom_site_symmetry_multiplicity
_atom_site_calc_flag
_atom_site_refinement_flags
U1 U 0.56309(3) 0.15774(3) 0.36725(2) 0.01578(9) Uani 1 1 d .
U2 U 0.82292(3) 0.43032(3) 0.12812(2) 0.01632(10) Uani 1 1 d .
Zn1 Zn 0.75898(8) 0.08505(8) 0.52817(7) 0.0185(3) Uani 1 1 d .
Zn2 Zn 1.00808(8) 0.19068(8) 0.08083(7) 0.0182(3) Uani 1 1 d .
As1 As 0.50234(7) 0.09968(7) 0.60680(6) 0.0157(2) Uani 1 1 d .
As2 As 0.72814(8) 0.32188(7) 0.38214(6) 0.0173(2) Uani 1 1 d .
As3 As 0.73906(7) 0.20023(7) 0.13776(6) 0.0174(2) Uani 1 1 d .
As4 As 0.96901(8) 0.40498(7) -0.09218(6) 0.0166(2) Uani 1 1 d .
O1W O 0.4739(8) 0.4622(7) 0.1714(8) 0.131(6) Uani 1 1 d .
O1 O 0.6675(5) 0.0681(4) 0.4334(4) 0.0208(15) Uani 1 1 d .
O2 O 0.4606(5) 0.2501(4) 0.3027(4) 0.0225(15) Uani 1 1 d .
O3 O 0.9398(5) 0.3204(4) 0.1362(4) 0.0223(15) Uani 1 1 d .
O4 O 0.7055(5) 0.5350(5) 0.1187(5) 0.0296(17) Uani 1 1 d .
O5 O 0.5074(5) -0.0293(4) 0.6353(4) 0.0216(15) Uani 1 1 d .
O6 O 0.4584(5) 0.1620(4) 0.5046(4) 0.0218(15) Uani 1 1 d .
O7 O 0.6220(5) 0.1217(4) 0.6087(4) 0.0184(14) Uani 1 1 d .
O8 O 0.8052(5) 0.2102(4) 0.4379(4) 0.0220(15) Uani 1 1 d .
O9 O 0.6174(5) 0.2993(4) 0.3621(4) 0.0191(15) Uani 1 1 d .
O10 O 0.8002(5) 0.3812(5) 0.2809(4) 0.0265(16) Uani 1 1 d .
O11 O 0.6865(5) 0.1388(5) 0.2456(4) 0.0249(16) Uani 1 1 d .
O12 O 0.7183(5) 0.3289(5) 0.1257(4) 0.0227(15) Uani 1 1 d .
O13 O 0.8692(5) 0.1418(5) 0.1179(4) 0.0259(17) Uani 1 1 d .
O14 O 0.8656(5) 0.4624(4) -0.0269(4) 0.0190(15) Uani 1 1 d .
O15 O 1.0063(5) 0.2756(4) -0.0466(4) 0.0255(16) Uani 1 1 d .
O16 O 1.0779(5) 0.4584(5) -0.1184(4) 0.0293(17) Uani 1 1 d .
N1 N 0.8921(6) 0.0637(5) 0.5933(5) 0.0216(19) Uani 1 1 d .
N2 N 0.8134(6) -0.0784(5) 0.5676(5) 0.0213(19) Uani 1 1 d .
N3 N 1.1545(6) 0.1911(5) 0.1165(5) 0.0190(18) Uani 1 1 d .
N4 N 1.0906(6) 0.0308(5) 0.1132(5) 0.0166(17) Uani 1 1 d .
C1 C 0.3991(8) 0.1534(7) 0.6957(6) 0.020(2) Uani 1 1 d .
C2 C 0.2961(8) 0.1302(8) 0.7228(7) 0.035(3) Uani 1 1 d .
H35A H 0.2772 0.0884 0.6975 0.042 Uiso 1 1 calc R
C3 C 0.2227(9) 0.1693(9) 0.7872(8) 0.046(4) Uani 1 1 d .
H31A H 0.1549 0.1513 0.8062 0.056 Uiso 1 1 calc R
C4 C 0.2454(11) 0.2346(9) 0.8249(8) 0.052(4) Uani 1 1 d .
H33A H 0.1944 0.2611 0.8680 0.062 Uiso 1 1 calc R
C5 C 0.3461(10) 0.2583(8) 0.7961(7) 0.039(3) Uani 1 1 d U
H37A H 0.3622 0.3038 0.8191 0.047 Uiso 1 1 calc R
C6 C 0.4254(8) 0.2177(7) 0.7339(7) 0.028(2) Uani 1 1 d .
H32A H 0.4944 0.2327 0.7180 0.034 Uiso 1 1 calc R
C7 C 0.6831(8) 0.4183(7) 0.4509(6) 0.021(2) Uani 1 1 d .
C8 C 0.6242(8) 0.3883(8) 0.5394(7) 0.028(2) Uani 1 1 d .
H15A H 0.6104 0.3212 0.5654 0.034 Uiso 1 1 calc R
C9 C 0.5871(8) 0.4595(9) 0.5873(7) 0.033(3) Uani 1 1 d .
H42A H 0.5459 0.4407 0.6452 0.040 Uiso 1 1 calc R
C10 C 0.6098(9) 0.5576(8) 0.5512(8) 0.038(3) Uani 1 1 d .
H43A H 0.5846 0.6040 0.5851 0.046 Uiso 1 1 calc R
C11 C 0.6708(9) 0.5887(8) 0.4632(8) 0.038(3) Uani 1 1 d .
H41A H 0.6871 0.6549 0.4390 0.046 Uiso 1 1 calc R
C12 C 0.7066(8) 0.5175(7) 0.4126(7) 0.031(3) Uani 1 1 d .
H44A H 0.7458 0.5367 0.3539 0.037 Uiso 1 1 calc R
C13 C 0.6577(8) 0.1890(8) 0.0598(7) 0.028(2) Uani 1 1 d .
C14 C 0.6549(9) 0.0895(8) 0.0606(8) 0.042(3) Uani 1 1 d .
H67A H 0.6971 0.0306 0.0966 0.050 Uiso 1 1 calc R
C15 C 0.5919(10) 0.0766(9) 0.0099(9) 0.049(3) Uani 1 1 d .
H63A H 0.5917 0.0099 0.0106 0.059 Uiso 1 1 calc R
C16 C 0.5282(10) 0.1642(10) -0.0426(8) 0.051(4) Uani 1 1 d .
H64A H 0.4831 0.1568 -0.0762 0.061 Uiso 1 1 calc R
C17 C 0.5321(10) 0.2625(10) -0.0448(9) 0.056(4) Uani 1 1 d .
H61A H 0.4910 0.3211 -0.0820 0.068 Uiso 1 1 calc R
C18 C 0.5944(9) 0.2764(9) 0.0059(8) 0.044(3) Uani 1 1 d .
H65A H 0.5945 0.3434 0.0043 0.052 Uiso 1 1 calc R
C19 C 0.9215(7) 0.4281(6) -0.2034(6) 0.016(2) Uani 1 1 d U
C20 C 0.8117(8) 0.4549(7) -0.2074(7) 0.024(2) Uani 1 1 d .
H12A H 0.7609 0.4671 -0.1576 0.029 Uiso 1 1 calc R
C21 C 0.7779(9) 0.4635(8) -0.2855(8) 0.035(3) Uani 1 1 d .
H57A H 0.7038 0.4799 -0.2885 0.042 Uiso 1 1 calc R
C22 C 0.8550(10) 0.4476(7) -0.3603(8) 0.042(3) Uani 1 1 d .
H68A H 0.8324 0.4543 -0.4137 0.051 Uiso 1 1 calc R
C23 C 0.9642(9) 0.4221(7) -0.3555(7) 0.034(3) Uani 1 1 d .
H9A H 1.0149 0.4120 -0.4060 0.041 Uiso 1 1 calc R
C24 C 1.0003(8) 0.4112(7) -0.2766(6) 0.028(3) Uani 1 1 d .
H3A H 1.0743 0.3933 -0.2730 0.034 Uiso 1 1 calc R
C25 C 0.9310(8) 0.1380(7) 0.5991(6) 0.026(2) Uani 1 1 d .
H1A H 0.8969 0.2074 0.5735 0.031 Uiso 1 1 calc R
C26 C 1.0201(8) 0.1187(8) 0.6412(7) 0.032(3) Uani 1 1 d .
H2A H 1.0435 0.1737 0.6452 0.039 Uiso 1 1 calc R
C27 C 1.0729(8) 0.0165(8) 0.6768(7) 0.031(3) Uani 1 1 d .
H40A H 1.1330 0.0007 0.7053 0.037 Uiso 1 1 calc R
C28 C 1.0345(7) -0.0625(7) 0.6692(6) 0.023(2) Uani 1 1 d .
H4A H 1.0694 -0.1323 0.6921 0.028 Uiso 1 1 calc R
C29 C 0.9445(7) -0.0375(7) 0.6278(6) 0.018(2) Uani 1 1 d .
C30 C 0.8985(7) -0.1156(6) 0.6169(6) 0.017(2) Uani 1 1 d .
C31 C 0.9382(8) -0.2243(7) 0.6510(7) 0.030(3) Uani 1 1 d .
H34A H 0.9971 -0.2505 0.6824 0.036 Uiso 1 1 calc R
C32 C 0.8883(8) -0.2924(7) 0.6374(7) 0.032(3) Uani 1 1 d .
H38A H 0.9124 -0.3645 0.6613 0.038 Uiso 1 1 calc R
C33 C 0.8031(8) -0.2527(7) 0.5886(7) 0.033(3) Uani 1 1 d .
H36A H 0.7704 -0.2976 0.5778 0.039 Uiso 1 1 calc R
C34 C 0.7670(7) -0.1456(7) 0.5559(7) 0.025(2) Uani 1 1 d .
H6A H 0.7081 -0.1191 0.5244 0.030 Uiso 1 1 calc R
C35 C 1.1874(8) 0.2767(7) 0.1094(7) 0.026(2) Uani 1 1 d .
H52A H 1.1457 0.3421 0.0825 0.032 Uiso 1 1 calc R
C36 C 1.2797(8) 0.2731(8) 0.1398(8) 0.039(3) Uani 1 1 d .
H51A H 1.3006 0.3342 0.1329 0.047 Uiso 1 1 calc R
C37 C 1.3408(10) 0.1746(9) 0.1813(9) 0.049(3) Uani 1 1 d .
H62A H 1.4018 0.1686 0.2053 0.058 Uiso 1 1 calc R
C38 C 1.3096(8) 0.0872(7) 0.1860(7) 0.031(3) Uani 1 1 d .
H55A H 1.3510 0.0211 0.2117 0.037 Uiso 1 1 calc R
C39 C 1.2174(7) 0.0958(7) 0.1531(6) 0.020(2) Uani 1 1 d .
C40 C 1.1804(8) 0.0050(7) 0.1526(6) 0.022(2) Uani 1 1 d .
C41 C 1.2334(8) -0.1000(7) 0.1871(8) 0.035(3) Uani 1 1 d .
H7A H 1.2932 -0.1177 0.2164 0.042 Uiso 1 1 calc R
C42 C 1.1951(10) -0.1753(8) 0.1764(9) 0.048(4) Uani 1 1 d .
H66A H 1.2305 -0.2452 0.1974 0.057 Uiso 1 1 calc R
C43 C 1.1054(9) -0.1504(8) 0.1353(8) 0.038(3) Uani 1 1 d .
H53A H 1.0805 -0.2019 0.1268 0.045 Uiso 1 1 calc R
C44 C 1.0539(8) -0.0472(7) 0.1075(7) 0.027(2) Uani 1 1 d .
H10A H 0.9901 -0.0299 0.0833 0.032 Uiso 1 1 calc R

loop_
_atom_site_aniso_label
_atom_site_aniso_U_11
_atom_site_aniso_U_22
_atom_site_aniso_U_33
_atom_site_aniso_U_23
_atom_site_aniso_U_13
_atom_site_aniso_U_12
U1 0.0189(2) 0.01386(19) 0.01296(19) -0.00120(14) -0.00140(15) -0.00598(14)
U2 0.0176(2) 0.01498(19) 0.01470(19) -0.00292(14) 0.00022(15) -0.00557(15)
Zn1 0.0163(6) 0.0157(6) 0.0190(6) -0.0011(4) -0.0023(5) -0.0028(4)
Zn2 0.0176(6) 0.0169(6) 0.0167(6) -0.0008(4) -0.0028(5) -0.0043(4)
As1 0.0165(5) 0.0152(5) 0.0142(5) -0.0041(4) 0.0010(4) -0.0052(4)
As2 0.0212(5) 0.0152(5) 0.0138(5) -0.0013(4) -0.0005(4) -0.0074(4)
As3 0.0181(5) 0.0186(5) 0.0149(5) -0.0038(4) 0.0015(4) -0.0082(4)
As4 0.0212(5) 0.0147(5) 0.0122(5) -0.0012(4) -0.0004(4) -0.0072(4)
O1W 0.053(7) 0.066(7) 0.160(12) 0.050(7) 0.029(7) 0.009(5)
O1 0.016(3) 0.020(4) 0.023(4) -0.001(3) -0.003(3) -0.006(3)
O2 0.022(4) 0.021(4) 0.022(4) -0.003(3) -0.003(3) -0.006(3)
O3 0.033(4) 0.017(4) 0.019(4) -0.009(3) -0.002(3) -0.005(3)
O4 0.029(4) 0.020(4) 0.035(4) -0.006(3) -0.005(3) -0.002(3)
O5 0.025(4) 0.015(3) 0.019(4) 0.002(3) -0.001(3) -0.007(3)
O6 0.020(4) 0.016(3) 0.021(4) -0.003(3) -0.005(3) 0.005(3)
O7 0.019(3) 0.022(4) 0.019(4) -0.007(3) -0.006(3) -0.009(3)
O8 0.023(4) 0.018(3) 0.022(4) -0.002(3) -0.002(3) -0.007(3)
O9 0.025(4) 0.013(3) 0.022(4) -0.003(3) -0.009(3) -0.007(3)
O10 0.036(4) 0.026(4) 0.018(4) -0.004(3) 0.004(3) -0.019(3)
O11 0.028(4) 0.029(4) 0.015(4) -0.003(3) 0.004(3) -0.014(3)
O12 0.026(4) 0.024(4) 0.025(4) -0.013(3) -0.004(3) -0.009(3)
O13 0.019(4) 0.019(4) 0.032(4) -0.003(3) -0.002(3) -0.002(3)
O14 0.031(4) 0.016(3) 0.011(3) -0.005(3) -0.006(3) -0.003(3)
O15 0.028(4) 0.020(4) 0.020(4) 0.003(3) -0.004(3) -0.003(3)
O16 0.038(4) 0.035(4) 0.023(4) -0.013(3) 0.003(3) -0.021(3)
N1 0.022(4) 0.011(4) 0.029(5) -0.002(3) -0.001(4) -0.007(3)
N2 0.015(4) 0.016(4) 0.025(5) 0.003(3) -0.003(4) -0.004(3)
N3 0.022(4) 0.013(4) 0.018(4) -0.007(3) 0.002(4) 0.000(3)
N4 0.024(4) 0.016(4) 0.010(4) -0.002(3) 0.000(3) -0.011(3)
C1 0.024(6) 0.015(5) 0.013(5) 0.001(4) -0.003(4) -0.001(4)
C2 0.024(6) 0.040(7) 0.031(7) -0.006(5) 0.010(5) -0.011(5)
C3 0.023(6) 0.040(7) 0.038(8) 0.003(6) 0.019(6) 0.010(5)
C4 0.059(9) 0.038(8) 0.029(7) -0.008(6) 0.000(6) 0.025(7)
C5 0.053(6) 0.041(6) 0.025(5) -0.025(5) -0.013(5) 0.015(5)
C6 0.029(6) 0.031(6) 0.022(6) -0.010(5) -0.007(5) 0.003(5)
C7 0.030(6) 0.019(5) 0.019(5) -0.011(4) -0.003(4) -0.007(4)
C8 0.032(6) 0.034(6) 0.019(6) -0.011(5) -0.001(5) -0.007(5)
C9 0.016(6) 0.060(8) 0.026(6) -0.020(6) -0.004(5) -0.003(5)
C10 0.043(7) 0.030(7) 0.056(8) -0.028(6) -0.029(6) 0.009(5)
C11 0.047(8) 0.014(6) 0.055(8) -0.011(5) -0.026(6) 0.007(5)
C12 0.020(6) 0.023(6) 0.036(7) 0.007(5) -0.002(5) -0.008(4)
C13 0.028(6) 0.033(6) 0.029(6) -0.016(5) 0.003(5) -0.014(5)
C14 0.055(8) 0.030(7) 0.041(8) -0.005(5) -0.019(6) -0.007(6)
C15 0.066(9) 0.039(7) 0.057(9) -0.018(6) -0.017(7) -0.022(6)
C16 0.056(8) 0.056(8) 0.053(8) -0.008(7) -0.042(7) -0.013(7)
C17 0.069(10) 0.042(8) 0.064(10) -0.015(7) -0.041(8) 0.004(7)
C18 0.046(8) 0.042(7) 0.046(8) -0.004(6) -0.036(6) -0.003(6)
C19 0.024(5) 0.005(4) 0.016(5) 0.001(3) -0.005(4) -0.006(3)
C20 0.024(6) 0.029(6) 0.018(5) -0.003(4) -0.006(5) -0.007(4)
C21 0.027(6) 0.038(7) 0.036(7) -0.011(5) -0.005(5) -0.003(5)
C22 0.070(9) 0.023(6) 0.049(8) -0.003(5) -0.051(7) -0.006(6)
C23 0.056(8) 0.021(6) 0.017(6) -0.003(4) -0.008(5) 0.003(5)
C24 0.029(6) 0.029(6) 0.021(6) -0.006(5) -0.012(5) 0.006(5)
C25 0.035(6) 0.022(6) 0.020(6) 0.000(4) -0.009(5) -0.010(5)
C26 0.037(7) 0.036(7) 0.025(6) -0.005(5) 0.000(5) -0.019(5)
C27 0.019(6) 0.048(7) 0.024(6) -0.006(5) -0.006(5) -0.010(5)
C28 0.016(5) 0.026(6) 0.020(5) -0.001(4) 0.002(4) -0.005(4)
C29 0.021(5) 0.023(5) 0.012(5) -0.009(4) 0.006(4) -0.010(4)
C30 0.020(5) 0.014(5) 0.020(5) -0.006(4) -0.007(4) -0.006(4)
C31 0.024(6) 0.023(6) 0.037(7) 0.001(5) -0.006(5) -0.008(4)
C32 0.032(6) 0.012(5) 0.047(7) -0.004(5) -0.012(6) 0.001(4)
C33 0.033(6) 0.013(5) 0.044(7) -0.003(5) 0.000(5) -0.004(5)
C34 0.017(5) 0.029(6) 0.023(6) -0.001(4) -0.006(4) -0.006(4)
C35 0.029(6) 0.011(5) 0.042(7) -0.010(5) -0.011(5) 0.000(4)
C36 0.033(7) 0.029(6) 0.060(8) -0.019(6) 0.000(6) -0.014(5)
C37 0.044(8) 0.049(8) 0.065(9) -0.024(7) -0.023(7) -0.007(6)
C38 0.033(6) 0.019(6) 0.030(6) 0.001(5) -0.014(5) 0.006(5)
C39 0.021(5) 0.016(5) 0.016(5) -0.003(4) 0.001(4) -0.001(4)
C40 0.034(6) 0.015(5) 0.016(5) -0.004(4) -0.005(5) -0.002(4)
C41 0.034(7) 0.010(5) 0.051(8) 0.003(5) -0.010(6) -0.003(5)
C42 0.063(9) 0.013(6) 0.060(9) -0.012(5) 0.009(7) -0.011(6)
C43 0.031(7) 0.038(7) 0.054(8) -0.023(6) -0.004(6) -0.013(5)
C44 0.030(6) 0.027(6) 0.022(6) -0.007(5) -0.002(5) -0.004(5)

loop_
_atom_type_symbol
_atom_type_description
_atom_type_scat_dispersion_real
_atom_type_scat_dispersion_imag
_atom_type_scat_source
C C 0.0033 0.0016 'International Tables Vol C Tables 4.2.6.8 and 6.1.1.4'
H H 0.0000 0.0000 'International Tables Vol C Tables 4.2.6.8 and 6.1.1.4'
N N 0.0061 0.0033 'International Tables Vol C Tables 4.2.6.8 and 6.1.1.4'
O O 0.0106 0.0060 'International Tables Vol C Tables 4.2.6.8 and 6.1.1.4'
As As 0.0499 2.0058 'International Tables Vol C Tables 4.2.6.8 and 6.1.1.4'
Zn Zn 0.2839 1.4301 'International Tables Vol C Tables 4.2.6.8 and 6.1.1.4'
U U -9.6767 9.6646 'International Tables Vol C Tables 4.2.6.8 and 6.1.1.4'

loop_
_geom_angle_atom_site_label_1
_geom_angle_atom_site_label_2
_geom_angle_atom_site_label_3
_geom_angle
_geom_angle_site_symmetry_1
_geom_angle_site_symmetry_3
O2 U1 O1 178.0(3) . .
O2 U1 O11 95.2(3) . .
O1 U1 O11 85.3(2) . .
O2 U1 O5 87.7(2) . 2_656
O1 U1 O5 94.2(2) . 2_656
O11 U1 O5 89.8(2) . 2_656
O2 U1 O9 85.7(2) . .
O1 U1 O9 92.4(2) . .
O11 U1 O9 91.5(2) . .
O5 U1 O9 173.4(2) 2_656 .
O2 U1 O6 93.7(2) . .
O1 U1 O6 85.7(2) . .
O11 U1 O6 171.0(2) . .
O5 U1 O6 91.8(2) 2_656 .
O9 U1 O6 87.9(2) . .
O4 U2 O3 177.5(3) . .
O4 U2 O16 89.2(3) . 2_765
O3 U2 O16 93.1(3) . 2_765
O4 U2 O12 87.7(3) . .
O3 U2 O12 89.9(2) . .
O16 U2 O12 174.7(2) 2_765 .
O4 U2 O10 94.8(3) . .
O3 U2 O10 86.0(2) . .
O16 U2 O10 90.3(2) 2_765 .
O12 U2 O10 94.3(2) . .
O4 U2 O14 92.7(3) . .
O3 U2 O14 86.4(2) . .
O16 U2 O14 90.0(2) 2_765 .
O12 U2 O14 85.8(2) . .
O10 U2 O14 172.5(2) . .
O8 Zn1 O7 111.8(2) . .
O8 Zn1 N2 139.0(3) . .
O7 Zn1 N2 109.1(3) . .
O8 Zn1 N1 87.6(3) . .
O7 Zn1 N1 108.7(3) . .
N2 Zn1 N1 78.3(3) . .
O8 Zn1 O1 92.8(2) . .
O7 Zn1 O1 91.3(2) . .
N2 Zn1 O1 87.3(3) . .
N1 Zn1 O1 158.2(3) . .
O15 Zn2 O13 103.8(3) . .
O15 Zn2 N3 107.8(3) . .
O13 Zn2 N3 148.4(3) . .
O15 Zn2 N4 119.6(3) . .
O13 Zn2 N4 87.7(3) . .
N3 Zn2 N4 76.5(3) . .
O15 Zn2 O3 95.8(2) . .
O13 Zn2 O3 93.1(3) . .
N3 Zn2 O3 84.2(3) . .
N4 Zn2 O3 143.4(3) . .
O7 As1 O5 111.3(3) . .
O7 As1 O6 113.4(3) . .
O5 As1 O6 109.1(3) . .
O7 As1 C1 106.3(4) . .
O5 As1 C1 108.7(3) . .
O6 As1 C1 107.9(3) . .
O8 As2 O9 110.7(3) . .
O8 As2 O10 110.6(3) . .
O9 As2 O10 109.0(3) . .
O8 As2 C7 110.6(4) . .
O9 As2 C7 109.2(4) . .
O10 As2 C7 106.7(4) . .
O13 As3 O11 108.3(3) . .
O13 As3 O12 114.2(3) . .
O11 As3 O12 108.2(3) . .
O13 As3 C13 111.4(4) . .
O11 As3 C13 107.1(4) . .
O12 As3 C13 107.3(4) . .
O15 As4 O16 109.4(3) . .
O15 As4 O14 113.9(3) . .
O16 As4 O14 111.4(3) . .
O15 As4 C19 106.4(3) . .
O16 As4 C19 107.6(3) . .
O14 As4 C19 107.8(3) . .
U1 O1 Zn1 133.1(3) . .
U2 O3 Zn2 138.5(3) . .
As1 O5 U1 148.6(3) . 2_656
As1 O6 U1 124.3(3) . .
As1 O7 Zn1 124.3(3) . .
As2 O8 Zn1 128.6(3) . .
As2 O9 U1 136.1(3) . .
As2 O10 U2 147.4(4) . .
As3 O11 U1 145.1(3) . .
As3 O12 U2 134.0(3) . .
As3 O13 Zn2 133.8(4) . .
As4 O14 U2 131.9(3) . .
As4 O15 Zn2 129.8(4) . .
As4 O16 U2 158.6(4) . 2_765
C25 N1 C29 118.0(8) . .
C25 N1 Zn1 126.6(6) . .
C29 N1 Zn1 115.3(6) . .
C34 N2 C30 120.0(7) . .
C34 N2 Zn1 125.5(6) . .
C30 N2 Zn1 114.2(6) . .
C35 N3 C39 118.1(8) . .
C35 N3 Zn2 125.5(6) . .
C39 N3 Zn2 116.3(6) . .
C44 N4 C40 118.2(8) . .
C44 N4 Zn2 125.1(7) . .
C40 N4 Zn2 116.2(6) . .
C2 C1 C6 119.2(9) . .
C2 C1 As1 120.4(8) . .
C6 C1 As1 120.4(7) . .
C3 C2 C1 119.7(12) . .
C2 C3 C4 122.5(12) . .
C5 C4 C3 117.1(11) . .
C4 C5 C6 123.0(12) . .
C5 C6 C1 118.5(10) . .
C12 C7 C8 120.8(9) . .
C12 C7 As2 120.1(8) . .
C8 C7 As2 119.1(7) . .
C9 C8 C7 119.1(10) . .
C10 C9 C8 121.2(10) . .
C9 C10 C11 120.7(10) . .
C12 C11 C10 118.6(10) . .
C7 C12 C11 119.6(10) . .
C18 C13 C14 118.7(11) . .
C18 C13 As3 122.0(8) . .
C14 C13 As3 119.2(8) . .
C15 C14 C13 121.6(10) . .
C14 C15 C16 119.1(11) . .
C17 C16 C15 119.5(11) . .
C18 C17 C16 122.0(11) . .
C17 C18 C13 119.1(11) . .
C20 C19 C24 122.3(9) . .
C20 C19 As4 119.7(7) . .
C24 C19 As4 117.8(7) . .
C21 C20 C19 119.4(9) . .
C20 C21 C22 119.6(10) . .
C23 C22 C21 120.2(10) . .
C22 C23 C24 121.2(10) . .
C23 C24 C19 117.2(9) . .
N1 C25 C26 123.7(9) . .
C27 C26 C25 118.5(10) . .
C26 C27 C28 118.4(10) . .
C29 C28 C27 119.9(9) . .
N1 C29 C28 121.5(9) . .
N1 C29 C30 114.9(8) . .
C28 C29 C30 123.6(8) . .
N2 C30 C31 119.3(8) . .
N2 C30 C29 117.0(7) . .
C31 C30 C29 123.6(8) . .
C32 C31 C30 119.3(9) . .
C33 C32 C31 119.9(9) . .
C32 C33 C34 119.0(10) . .
N2 C34 C33 122.5(9) . .
N3 C35 C36 123.6(9) . .
C35 C36 C37 117.7(10) . .
C38 C37 C36 118.9(11) . .
C37 C38 C39 120.7(9) . .
N3 C39 C38 121.0(9) . .
N3 C39 C40 115.1(9) . .
C38 C39 C40 124.0(8) . .
N4 C40 C41 121.1(9) . .
N4 C40 C39 114.6(7) . .
C41 C40 C39 124.3(9) . .
C42 C41 C40 118.2(11) . .
C41 C42 C43 121.4(10) . .
C44 C43 C42 117.6(10) . .
N4 C44 C43 123.4(10) . .

loop_
_geom_bond_atom_site_label_1
_geom_bond_atom_site_label_2
_geom_bond_distance
_geom_bond_site_symmetry_2
U1 O2 1.798(6) .
U1 O1 1.818(6) .
U1 O11 2.230(6) .
U1 O5 2.250(6) 2_656
U1 O9 2.251(6) .
U1 O6 2.280(6) .
U2 O4 1.781(6) .
U2 O3 1.819(6) .
U2 O16 2.228(6) 2_765
U2 O12 2.238(6) .
U2 O10 2.241(6) .
U2 O14 2.292(6) .
Zn1 O8 1.962(6) .
Zn1 O7 1.971(6) .
Zn1 N2 2.096(7) .
Zn1 N1 2.122(8) .
Zn1 O1 2.242(6) .
Zn2 O15 1.948(6) .
Zn2 O13 1.985(6) .
Zn2 N3 2.112(8) .
Zn2 N4 2.121(7) .
Zn2 O3 2.167(6) .
As1 O7 1.674(6) .
As1 O5 1.682(6) .
As1 O6 1.698(6) .
As1 C1 1.900(9) .
As2 O8 1.668(6) .
As2 O9 1.678(6) .
As2 O10 1.701(6) .
As2 C7 1.911(9) .
As3 O13 1.659(6) .
As3 O11 1.685(6) .
As3 O12 1.689(6) .
As3 C13 1.884(11) .
As4 O15 1.665(6) .
As4 O16 1.675(6) .
As4 O14 1.680(6) .
As4 C19 1.903(9) .
O5 U1 2.250(6) 2_656
O16 U2 2.228(6) 2_765
N1 C25 1.316(12) .
N1 C29 1.360(10) .
N2 C34 1.334(12) .
N2 C30 1.381(11) .
N3 C35 1.341(11) .
N3 C39 1.357(10) .
N4 C44 1.347(12) .
N4 C40 1.354(11) .
C1 C2 1.390(13) .
C1 C6 1.400(14) .
C2 C3 1.371(14) .
C3 C4 1.382(18) .
C4 C5 1.365(16) .
C5 C6 1.388(13) .
C7 C12 1.390(12) .
C7 C8 1.402(13) .
C8 C9 1.376(14) .
C9 C10 1.370(14) .
C10 C11 1.409(15) .
C11 C12 1.408(14) .
C13 C18 1.389(13) .
C13 C14 1.398(14) .
C14 C15 1.365(15) .
C15 C16 1.382(14) .
C16 C17 1.378(15) .
C17 C18 1.364(15) .
C19 C20 1.377(12) .
C19 C24 1.389(13) .
C20 C21 1.371(14) .
C21 C22 1.393(15) .
C22 C23 1.372(14) .
C23 C24 1.387(13) .
C25 C26 1.389(13) .
C26 C27 1.374(13) .
C27 C28 1.386(14) .
C28 C29 1.377(12) .
C29 C30 1.462(12) .
C30 C31 1.405(11) .
C31 C32 1.392(14) .
C32 C33 1.376(14) .
C33 C34 1.378(12) .
C35 C36 1.379(14) .
C36 C37 1.395(14) .
C37 C38 1.366(15) .
C38 C39 1.376(13) .
C39 C40 1.482(13) .
C40 C41 1.402(11) .
C41 C42 1.362(15) .
C42 C43 1.371(15) .
C43 C44 1.367(13) .
